data_2221916
loop_
_publ_author_name
'Li, Feng'
'Zeng, Huifang'
'Yan, Zhaowei'
'Li, Taohai'

_publ_section_title
Bis[\m-2-(2-carboxylatophenyl)acetato]-\k^3^<i>O</i>^1^,<i>O</i>^1'^:<i>O</i>^2^;\k^3^<i>O</i>^2^:<i>O</i>^1^,<i>O</i>^1'^-bis[aqua(1,10-phenanthroline-\k^2^<i>N</i>,<i>N</i>')nickel(II)]
_journal_coeditor_code BI2368
_journal_issue 6
_journal_name_full 'Acta Crystallographica Section E'
_journal_page_first m681
_journal_paper_doi 10.1107/S1600536809018339
_journal_volume 65
_journal_year 2009
_chemical_formula_iupac '[Ni2 (C9 H6 O4)2 (C12 H8 N2)2 (H2 O)2]'
_chemical_formula_moiety 'C42 H32 N4 Ni2 O10'
_chemical_formula_sum 'C42 H32 N4 Ni2 O10'
_chemical_formula_weight 870.14
_chemical_name_systematic
;
Bis[\m-2-(2-carboxylatophenyl)acetato]-
\k^3^<i>O</i>^1^,<i>O</i>^1'^:<i>O</i>^2^;
\k^3^<i>O</i>^2^:<i>O</i>^1^,<i>O</i>^1'^-bis[aqua(1,10-phenanthroline-
\k^2^<i>N</i>,<i>N</i>')nickel(II)]
;
_space_group_IT_number 14
_symmetry_cell_setting monoclinic
_symmetry_space_group_name_Hall '-P 2ybc'
_symmetry_space_group_name_H-M 'P 1 21/c 1'
_atom_sites_solution_hydrogens geom
_atom_sites_solution_primary direct
_atom_sites_solution_secondary difmap
_audit_creation_method SHELXL-97
_cell_angle_alpha 90.00
_cell_angle_beta 122.900(17)
_cell_angle_gamma 90.00
_cell_formula_units_Z 2
_cell_length_a 8.819(3)
_cell_length_b 19.432(6)
_cell_length_c 12.898(3)
_cell_measurement_reflns_used 5071
_cell_measurement_temperature 173(2)
_cell_measurement_theta_max 27.4835
_cell_measurement_theta_min 3.1436
_cell_volume 1855.8(10)
_computing_cell_refinement 'CrystalClear (Molecular Structure Corporation & Rigaku, 2001)'
_computing_data_collection 'CrystalClear (Molecular Structure Corporation & Rigaku, 2001)'
_computing_data_reduction 'CrystalClear (Molecular Structure Corporation & Rigaku, 2001)'
_computing_molecular_graphics 'SHELXTL (Sheldrick, 2008)'
_computing_publication_material 'SHELXL97 (Sheldrick, 2008)'
_computing_structure_refinement 'SHELXL97 (Sheldrick, 2008)'
_computing_structure_solution 'SHELXS97 (Sheldrick, 2008)'
_diffrn_ambient_temperature 173(2)
_diffrn_measured_fraction_theta_full 0.992
_diffrn_measured_fraction_theta_max 0.992
_diffrn_measurement_device_type 'Rigaku Mercury70 CCD'
_diffrn_measurement_method \f
_diffrn_radiation_monochromator graphite
_diffrn_radiation_source 'fine-focus sealed tube'
_diffrn_radiation_type MoK\a
_diffrn_radiation_wavelength 0.71073
_diffrn_reflns_av_R_equivalents 0.0209
_diffrn_reflns_av_sigmaI/netI 0.0204
_diffrn_reflns_limit_h_max 10
_diffrn_reflns_limit_h_min -11
_diffrn_reflns_limit_k_max 25
_diffrn_reflns_limit_k_min -25
_diffrn_reflns_limit_l_max 16
_diffrn_reflns_limit_l_min -8
_diffrn_reflns_number 14201
_diffrn_reflns_theta_full 27.49
_diffrn_reflns_theta_max 27.49
_diffrn_reflns_theta_min 3.14
_diffrn_standards_number 0
_exptl_absorpt_coefficient_mu 1.083
_exptl_absorpt_correction_T_max 0.806
_exptl_absorpt_correction_T_min 0.618
_exptl_absorpt_correction_type multi-scan
_exptl_absorpt_process_details '(CrystalClear; Molecular Structure Corporation & Rigaku, 2001)'
_exptl_crystal_colour green
_exptl_crystal_density_diffrn 1.557
_exptl_crystal_density_method 'not measured'
_exptl_crystal_description prism
_exptl_crystal_F_000 896
_exptl_crystal_size_max 0.45
_exptl_crystal_size_mid 0.40
_exptl_crystal_size_min 0.20
_refine_diff_density_max 0.429
_refine_diff_density_min -0.346
_refine_ls_extinction_method none
_refine_ls_goodness_of_fit_ref 1.051
_refine_ls_hydrogen_treatment constr
_refine_ls_matrix_type full
_refine_ls_number_parameters 262
_refine_ls_number_reflns 4232
_refine_ls_number_restraints 0
_refine_ls_restrained_S_all 1.051
_refine_ls_R_factor_all 0.0349
_refine_ls_R_factor_gt 0.0316
_refine_ls_shift/su_max 0.001
_refine_ls_shift/su_mean 0.000
_refine_ls_structure_factor_coef Fsqd
_refine_ls_weighting_details 'calc w=1/[\s^2^(Fo^2^)+(0.0409P)^2^+0.7079P] where P=(Fo^2^+2Fc^2^)/3'
_refine_ls_weighting_scheme calc
_refine_ls_wR_factor_gt 0.0809
_refine_ls_wR_factor_ref 0.0832
_reflns_number_gt 3900
_reflns_number_total 4232
_reflns_threshold_expression I>2\s(I)
_cod_data_source_file bi2368.cif
_cod_data_source_block I
_cod_original_sg_symbol_H-M 'P 21/c'
_cod_database_code 2221916
_cod_database_fobs_code 2221916

loop_
_symmetry_equiv_pos_as_xyz
'x, y, z'
'-x, y+1/2, -z+1/2'
'-x, -y, -z'
'x, -y-1/2, z-1/2'

loop_
_atom_site_type_symbol
_atom_site_label
_atom_site_fract_x
_atom_site_fract_y
_atom_site_fract_z
_atom_site_U_iso_or_equiv
_atom_site_adp_type
_atom_site_calc_flag
_atom_site_refinement_flags
_atom_site_occupancy
_atom_site_disorder_assembly
_atom_site_disorder_group
Ni Ni1 0.44081(3) -0.039291(11) 0.673702(19) 0.03024(8) Uani d . 1 . .
O O1 -0.33605(19) 0.17448(7) 0.51356(14) 0.0502(4) Uani d . 1 . .
N N1 0.6408(2) 0.03318(7) 0.77780(14) 0.0345(3) Uani d . 1 . .
C C1 -0.2231(2) 0.15639(8) 0.48860(15) 0.0314(3) Uani d . 1 . .
O O2 -0.25662(17) 0.11526(7) 0.40350(12) 0.0435(3) Uani d . 1 . .
N N2 0.52689(19) -0.07298(7) 0.84877(13) 0.0340(3) Uani d . 1 . .
C C2 -0.0352(2) 0.18683(8) 0.56453(15) 0.0304(3) Uani d . 1 . .
O O3 0.23654(17) 0.03212(6) 0.64245(12) 0.0364(3) Uani d . 1 . .
C C3 -0.0064(3) 0.23714(9) 0.65075(17) 0.0400(4) Uani d . 1 . .
H H3 -0.1037 0.2502 0.6584 0.048 Uiso calc R 1 . .
O O4 0.31651(16) 0.02133(6) 0.50972(11) 0.0348(3) Uani d . 1 . .
C C4 0.1591(3) 0.26839(10) 0.72498(19) 0.0497(5) Uani d . 1 . .
H H4 0.1761 0.3015 0.7847 0.060 Uiso calc R 1 . .
C C5 0.2996(3) 0.25140(11) 0.7122(2) 0.0534(5) Uani d . 1 . .
H H5 0.4133 0.2736 0.7613 0.064 Uiso calc R 1 . .
C C6 0.2739(3) 0.20201(11) 0.6275(2) 0.0485(5) Uani d . 1 . .
H H6 0.3715 0.1908 0.6190 0.058 Uiso calc R 1 . .
C C7 0.1087(2) 0.16760(9) 0.55342(16) 0.0340(4) Uani d . 1 . .
C C8 0.1050(2) 0.11111(10) 0.47180(16) 0.0389(4) Uani d . 1 . .
H H8A -0.0204 0.0944 0.4169 0.047 Uiso calc R 1 . .
H H8B 0.1451 0.1299 0.4192 0.047 Uiso calc R 1 . .
C C9 0.2252(2) 0.05161(9) 0.54613(16) 0.0306(3) Uani d . 1 . .
C C10 0.6981(3) 0.08452(10) 0.74036(19) 0.0448(4) Uani d . 1 . .
H H10 0.6441 0.0910 0.6542 0.054 Uiso calc R 1 . .
C C11 0.8343(3) 0.12948(11) 0.8218(2) 0.0521(5) Uani d . 1 . .
H H11 0.8714 0.1659 0.7913 0.062 Uiso calc R 1 . .
C C12 0.9141(3) 0.12072(11) 0.9459(2) 0.0483(5) Uani d . 1 . .
H H12 1.0071 0.1511 1.0024 0.058 Uiso calc R 1 . .
C C13 0.8583(2) 0.06661(10) 0.99009(17) 0.0390(4) Uani d . 1 . .
C C14 0.9333(3) 0.05242(11) 1.11804(19) 0.0475(5) Uani d . 1 . .
H H14 1.0284 0.0806 1.1788 0.057 Uiso calc R 1 . .
C C15 0.8722(3) 0.00016(11) 1.15414(17) 0.0472(5) Uani d . 1 . .
H H15 0.9228 -0.0073 1.2397 0.057 Uiso calc R 1 . .
C C16 0.7318(3) -0.04433(9) 1.06539(17) 0.0386(4) Uani d . 1 . .
C C17 0.6650(3) -0.10109(11) 1.09668(18) 0.0473(5) Uani d . 1 . .
H H17 0.7111 -0.1112 1.1808 0.057 Uiso calc R 1 . .
C C18 0.5337(3) -0.14141(11) 1.00544(19) 0.0496(5) Uani d . 1 . .
H H18 0.4877 -0.1798 1.0256 0.060 Uiso calc R 1 . .
C C19 0.4669(3) -0.12587(10) 0.88166(18) 0.0428(4) Uani d . 1 . .
H H19 0.3752 -0.1543 0.8190 0.051 Uiso calc R 1 . .
C C20 0.7199(2) 0.02413(9) 0.90086(16) 0.0323(3) Uani d . 1 . .
C C21 0.6584(2) -0.03289(8) 0.94044(16) 0.0320(3) Uani d . 1 . .
O O1W 0.60875(16) -0.09246(6) 0.63816(12) 0.0362(3) Uani d . 1 . .
H H1WA 0.5459 -0.1231 0.5868 0.060 Uiso d R 1 . .
H H1WB 0.6287 -0.0686 0.5935 0.038 Uiso d R 1 . .

loop_
_atom_site_aniso_label
_atom_site_aniso_U_11
_atom_site_aniso_U_22
_atom_site_aniso_U_33
_atom_site_aniso_U_12
_atom_site_aniso_U_13
_atom_site_aniso_U_23
Ni1 0.02846(13) 0.03614(13) 0.02636(13) -0.00226(8) 0.01504(10) -0.00119(8)
O1 0.0441(8) 0.0540(8) 0.0621(9) -0.0049(6) 0.0350(7) -0.0166(7)
N1 0.0306(7) 0.0422(8) 0.0293(7) -0.0014(6) 0.0153(6) 0.0026(6)
C1 0.0342(8) 0.0300(7) 0.0306(8) -0.0002(6) 0.0181(7) 0.0024(6)
O2 0.0400(7) 0.0534(8) 0.0438(8) -0.0164(6) 0.0272(6) -0.0193(6)
N2 0.0342(7) 0.0387(7) 0.0302(7) -0.0011(6) 0.0181(6) 0.0004(6)
C2 0.0357(8) 0.0257(7) 0.0281(8) -0.0009(6) 0.0162(7) 0.0020(6)
O3 0.0403(7) 0.0432(6) 0.0314(6) 0.0010(5) 0.0231(6) -0.0005(5)
C3 0.0523(11) 0.0305(8) 0.0396(10) -0.0026(7) 0.0265(9) -0.0046(7)
O4 0.0327(6) 0.0443(6) 0.0325(6) 0.0047(5) 0.0211(5) 0.0013(5)
C4 0.0623(13) 0.0335(9) 0.0437(11) -0.0103(9) 0.0226(10) -0.0102(8)
C5 0.0465(11) 0.0453(10) 0.0509(12) -0.0151(9) 0.0151(10) -0.0049(9)
C6 0.0356(10) 0.0530(11) 0.0516(12) -0.0046(8) 0.0203(9) -0.0003(10)
C7 0.0339(8) 0.0347(8) 0.0304(8) 0.0009(6) 0.0154(7) 0.0032(7)
C8 0.0343(9) 0.0526(10) 0.0292(9) 0.0098(8) 0.0169(8) 0.0005(8)
C9 0.0259(8) 0.0381(8) 0.0276(8) -0.0046(6) 0.0145(7) -0.0063(7)
C10 0.0437(10) 0.0504(10) 0.0389(10) -0.0055(8) 0.0214(9) 0.0057(8)
C11 0.0544(12) 0.0495(11) 0.0546(13) -0.0147(9) 0.0311(11) -0.0018(10)
C12 0.0457(11) 0.0481(11) 0.0502(12) -0.0130(9) 0.0254(10) -0.0132(9)
C13 0.0345(9) 0.0448(9) 0.0363(10) -0.0027(7) 0.0184(8) -0.0095(8)
C14 0.0440(11) 0.0577(12) 0.0330(10) -0.0044(9) 0.0158(9) -0.0140(9)
C15 0.0497(11) 0.0617(12) 0.0252(9) 0.0009(9) 0.0170(8) -0.0058(8)
C16 0.0401(10) 0.0478(10) 0.0302(9) 0.0060(8) 0.0206(8) 0.0002(7)
C17 0.0564(12) 0.0577(12) 0.0330(10) 0.0054(10) 0.0276(10) 0.0077(9)
C18 0.0598(13) 0.0514(11) 0.0442(11) -0.0019(9) 0.0325(10) 0.0096(9)
C19 0.0454(10) 0.0456(10) 0.0392(10) -0.0060(8) 0.0242(9) 0.0023(8)
C20 0.0274(8) 0.0397(8) 0.0289(8) 0.0011(6) 0.0148(7) -0.0018(7)
C21 0.0284(8) 0.0374(8) 0.0308(9) 0.0036(6) 0.0165(7) -0.0021(7)
O1W 0.0328(6) 0.0400(6) 0.0381(7) 0.0055(5) 0.0207(6) 0.0077(5)

loop_
_atom_type_symbol
_atom_type_description
_atom_type_scat_dispersion_real
_atom_type_scat_dispersion_imag
_atom_type_scat_source
C C 0.0033 0.0016 'International Tables Vol C Tables 4.2.6.8 and 6.1.1.4'
H H 0.0000 0.0000 'International Tables Vol C Tables 4.2.6.8 and 6.1.1.4'
N N 0.0061 0.0033 'International Tables Vol C Tables 4.2.6.8 and 6.1.1.4'
Ni Ni 0.3393 1.1124 'International Tables Vol C Tables 4.2.6.8 and 6.1.1.4'
O O 0.0106 0.0060 'International Tables Vol C Tables 4.2.6.8 and 6.1.1.4'

loop_
_geom_angle_atom_site_label_1
_geom_angle_atom_site_label_2
_geom_angle_atom_site_label_3
_geom_angle_site_symmetry_1
_geom_angle_site_symmetry_3
_geom_angle
_geom_angle_publ_flag
O2 Ni1 O1W 3_556 . 90.38(6) ?
O2 Ni1 N2 3_556 . 91.55(6) ?
O1W Ni1 N2 . . 101.77(6) ?
O2 Ni1 N1 3_556 . 171.71(6) ?
O1W Ni1 N1 . . 91.33(6) ?
N2 Ni1 N1 . . 80.16(6) ?
O2 Ni1 O4 3_556 . 94.16(6) ?
O1W Ni1 O4 . . 95.81(5) ?
N2 Ni1 O4 . . 161.47(5) ?
N1 Ni1 O4 . . 93.73(6) ?
O2 Ni1 O3 3_556 . 90.68(6) ?
O1W Ni1 O3 . . 157.53(5) ?
N2 Ni1 O3 . . 100.64(5) ?
N1 Ni1 O3 . . 90.83(6) ?
O4 Ni1 O3 . . 61.73(5) ?
C10 N1 C20 . . 118.06(16) ?
C10 N1 Ni1 . . 129.31(13) ?
C20 N1 Ni1 . . 112.64(11) ?
O1 C1 O2 . . 124.09(16) ?
O1 C1 C2 . . 117.91(15) ?
O2 C1 C2 . . 118.00(15) ?
C1 O2 Ni1 . 3_556 129.98(11) ?
C19 N2 C21 . . 117.66(16) ?
C19 N2 Ni1 . . 128.56(13) ?
C21 N2 Ni1 . . 113.73(11) ?
C3 C2 C7 . . 118.98(16) ?
C3 C2 C1 . . 116.77(15) ?
C7 C2 C1 . . 124.25(15) ?
C9 O3 Ni1 . . 89.34(10) ?
C4 C3 C2 . . 121.85(18) ?
C4 C3 H3 . . 119.1 ?
C2 C3 H3 . . 119.1 ?
C9 O4 Ni1 . . 88.68(10) ?
C5 C4 C3 . . 119.61(19) ?
C5 C4 H4 . . 120.2 ?
C3 C4 H4 . . 120.2 ?
C4 C5 C6 . . 119.43(19) ?
C4 C5 H5 . . 120.3 ?
C6 C5 H5 . . 120.3 ?
C5 C6 C7 . . 122.33(19) ?
C5 C6 H6 . . 118.8 ?
C7 C6 H6 . . 118.8 ?
C2 C7 C6 . . 117.74(17) ?
C2 C7 C8 . . 125.94(16) ?
C6 C7 C8 . . 116.28(16) ?
C9 C8 C7 . . 111.88(14) ?
C9 C8 H8A . . 109.2 ?
C7 C8 H8A . . 109.2 ?
C9 C8 H8B . . 109.2 ?
C7 C8 H8B . . 109.2 ?
H8A C8 H8B . . 107.9 ?
O3 C9 O4 . . 120.04(16) ?
O3 C9 C8 . . 120.90(15) ?
O4 C9 C8 . . 119.06(15) ?
N1 C10 C11 . . 122.82(19) ?
N1 C10 H10 . . 118.6 ?
C11 C10 H10 . . 118.6 ?
C12 C11 C10 . . 119.36(19) ?
C12 C11 H11 . . 120.3 ?
C10 C11 H11 . . 120.3 ?
C11 C12 C13 . . 119.84(18) ?
C11 C12 H12 . . 120.1 ?
C13 C12 H12 . . 120.1 ?
C20 C13 C12 . . 116.59(17) ?
C20 C13 C14 . . 118.91(18) ?
C12 C13 C14 . . 124.50(18) ?
C15 C14 C13 . . 121.51(18) ?
C15 C14 H14 . . 119.2 ?
C13 C14 H14 . . 119.2 ?
C14 C15 C16 . . 120.91(18) ?
C14 C15 H15 . . 119.5 ?
C16 C15 H15 . . 119.5 ?
C21 C16 C17 . . 116.94(18) ?
C21 C16 C15 . . 119.12(17) ?
C17 C16 C15 . . 123.92(18) ?
C18 C17 C16 . . 119.59(18) ?
C18 C17 H17 . . 120.2 ?
C16 C17 H17 . . 120.2 ?
C17 C18 C19 . . 119.58(19) ?
C17 C18 H18 . . 120.2 ?
C19 C18 H18 . . 120.2 ?
N2 C19 C18 . . 122.49(18) ?
N2 C19 H19 . . 118.8 ?
C18 C19 H19 . . 118.8 ?
N1 C20 C13 . . 123.33(16) ?
N1 C20 C21 . . 117.46(15) ?
C13 C20 C21 . . 119.21(16) ?
N2 C21 C16 . . 123.73(16) ?
N2 C21 C20 . . 115.96(15) ?
C16 C21 C20 . . 120.31(16) ?
Ni1 O1W H1WA . . 106.6 ?
Ni1 O1W H1WB . . 109.0 ?
H1WA O1W H1WB . . 98.5 ?

loop_
_geom_bond_atom_site_label_1
_geom_bond_atom_site_label_2
_geom_bond_site_symmetry_2
_geom_bond_distance
_geom_bond_publ_flag
Ni1 O2 3_556 2.0130(13) ?
Ni1 O1W . 2.0515(13) ?
Ni1 N2 . 2.0595(15) ?
Ni1 N1 . 2.0794(16) ?
Ni1 O4 . 2.1316(13) ?
Ni1 O3 . 2.1319(14) ?
O1 C1 . 1.252(2) ?
N1 C10 . 1.323(2) ?
N1 C20 . 1.354(2) ?
C1 O2 . 1.256(2) ?
C1 C2 . 1.514(2) ?
O2 Ni1 3_556 2.0130(13) ?
N2 C19 . 1.327(2) ?
N2 C21 . 1.364(2) ?
C2 C3 . 1.397(2) ?
C2 C7 . 1.403(2) ?
O3 C9 . 1.250(2) ?
C3 C4 . 1.377(3) ?
C3 H3 . 0.950 ?
O4 C9 . 1.275(2) ?
C4 C5 . 1.376(3) ?
C4 H4 . 0.950 ?
C5 C6 . 1.377(3) ?
C5 H5 . 0.950 ?
C6 C7 . 1.404(3) ?
C6 H6 . 0.950 ?
C7 C8 . 1.509(2) ?
C8 C9 . 1.508(2) ?
C8 H8A . 0.990 ?
C8 H8B . 0.990 ?
C10 C11 . 1.393(3) ?
C10 H10 . 0.950 ?
C11 C12 . 1.365(3) ?
C11 H11 . 0.950 ?
C12 C13 . 1.406(3) ?
C12 H12 . 0.950 ?
C13 C20 . 1.403(2) ?
C13 C14 . 1.432(3) ?
C14 C15 . 1.346(3) ?
C14 H14 . 0.950 ?
C15 C16 . 1.432(3) ?
C15 H15 . 0.950 ?
C16 C21 . 1.390(3) ?
C16 C17 . 1.409(3) ?
C17 C18 . 1.363(3) ?
C17 H17 . 0.950 ?
C18 C19 . 1.402(3) ?
C18 H18 . 0.950 ?
C19 H19 . 0.950 ?
C20 C21 . 1.443(2) ?
O1W H1WA . 0.837 ?
O1W H1WB . 0.828 ?

loop_
_geom_hbond_atom_site_label_D
_geom_hbond_atom_site_label_H
_geom_hbond_atom_site_label_A
_geom_hbond_site_symmetry_A
_geom_hbond_distance_DH
_geom_hbond_distance_HA
_geom_hbond_distance_DA
_geom_hbond_angle_DHA
O1W H1WA O1 3_556 0.84 1.87 2.653(2) 155.3
O1W H1WB O4 3_656 0.83 1.88 2.7108(17) 175.0

loop_
_geom_torsion_atom_site_label_1
_geom_torsion_atom_site_label_2
_geom_torsion_atom_site_label_3
_geom_torsion_atom_site_label_4
_geom_torsion_site_symmetry_1
_geom_torsion_site_symmetry_2
_geom_torsion_site_symmetry_3
_geom_torsion_site_symmetry_4
_geom_torsion
_geom_torsion_publ_flag
O1W Ni1 N1 C10 . . . . 76.39(17) ?
N2 Ni1 N1 C10 . . . . 178.11(18) ?
O4 Ni1 N1 C10 . . . . -19.52(17) ?
O3 Ni1 N1 C10 . . . . -81.24(17) ?
O1W Ni1 N1 C20 . . . . -103.35(12) ?
N2 Ni1 N1 C20 . . . . -1.63(12) ?
O4 Ni1 N1 C20 . . . . 160.74(12) ?
O3 Ni1 N1 C20 . . . . 99.02(12) ?
O1 C1 O2 Ni1 . . . 3_556 -26.5(3) ?
C2 C1 O2 Ni1 . . . 3_556 154.47(12) ?
O2 Ni1 N2 C19 3_556 . . . -0.48(16) ?
O1W Ni1 N2 C19 . . . . -91.19(16) ?
N1 Ni1 N2 C19 . . . . 179.50(17) ?
O4 Ni1 N2 C19 . . . . 107.5(2) ?
O3 Ni1 N2 C19 . . . . 90.51(16) ?
O2 Ni1 N2 C21 3_556 . . . -177.86(12) ?
O1W Ni1 N2 C21 . . . . 91.43(12) ?
N1 Ni1 N2 C21 . . . . 2.12(11) ?
O4 Ni1 N2 C21 . . . . -69.8(2) ?
O3 Ni1 N2 C21 . . . . -86.87(12) ?
O1 C1 C2 C3 . . . . -4.9(2) ?
O2 C1 C2 C3 . . . . 174.24(16) ?
O1 C1 C2 C7 . . . . 175.03(16) ?
O2 C1 C2 C7 . . . . -5.9(2) ?
O2 Ni1 O3 C9 3_556 . . . -97.07(10) ?
O1W Ni1 O3 C9 . . . . -4.43(19) ?
N2 Ni1 O3 C9 . . . . 171.22(10) ?
N1 Ni1 O3 C9 . . . . 91.08(11) ?
O4 Ni1 O3 C9 . . . . -2.71(9) ?
C7 C2 C3 C4 . . . . 0.0(3) ?
C1 C2 C3 C4 . . . . 179.96(16) ?
O2 Ni1 O4 C9 3_556 . . . 91.19(10) ?
O1W Ni1 O4 C9 . . . . -178.00(10) ?
N2 Ni1 O4 C9 . . . . -16.4(2) ?
N1 Ni1 O4 C9 . . . . -86.27(10) ?
O3 Ni1 O4 C9 . . . . 2.66(9) ?
C2 C3 C4 C5 . . . . 1.9(3) ?
C3 C4 C5 C6 . . . . -1.7(3) ?
C4 C5 C6 C7 . . . . -0.4(3) ?
C3 C2 C7 C6 . . . . -2.1(2) ?
C1 C2 C7 C6 . . . . 178.01(16) ?
C3 C2 C7 C8 . . . . 175.58(16) ?
C1 C2 C7 C8 . . . . -4.3(3) ?
C5 C6 C7 C2 . . . . 2.3(3) ?
C5 C6 C7 C8 . . . . -175.61(19) ?
C2 C7 C8 C9 . . . . -112.08(19) ?
C6 C7 C8 C9 . . . . 65.6(2) ?
Ni1 O3 C9 O4 . . . . 4.62(16) ?
Ni1 O3 C9 C8 . . . . -175.03(14) ?
Ni1 O4 C9 O3 . . . . -4.62(16) ?
Ni1 O4 C9 C8 . . . . 175.04(14) ?
C7 C8 C9 O3 . . . . 38.4(2) ?
C7 C8 C9 O4 . . . . -141.28(16) ?
C20 N1 C10 C11 . . . . -0.5(3) ?
Ni1 N1 C10 C11 . . . . 179.76(15) ?
N1 C10 C11 C12 . . . . 0.3(3) ?
C10 C11 C12 C13 . . . . 0.0(3) ?
C11 C12 C13 C20 . . . . -0.2(3) ?
C11 C12 C13 C14 . . . . 179.5(2) ?
C20 C13 C14 C15 . . . . -1.0(3) ?
C12 C13 C14 C15 . . . . 179.2(2) ?
C13 C14 C15 C16 . . . . 1.4(3) ?
C14 C15 C16 C21 . . . . -0.1(3) ?
C14 C15 C16 C17 . . . . 178.2(2) ?
C21 C16 C17 C18 . . . . -0.2(3) ?
C15 C16 C17 C18 . . . . -178.54(19) ?
C16 C17 C18 C19 . . . . 0.0(3) ?
C21 N2 C19 C18 . . . . -0.1(3) ?
Ni1 N2 C19 C18 . . . . -177.39(15) ?
C17 C18 C19 N2 . . . . 0.2(3) ?
C10 N1 C20 C13 . . . . 0.4(3) ?
Ni1 N1 C20 C13 . . . . -179.87(13) ?
C10 N1 C20 C21 . . . . -178.83(16) ?
Ni1 N1 C20 C21 . . . . 0.94(19) ?
C12 C13 C20 N1 . . . . 0.0(3) ?
C14 C13 C20 N1 . . . . -179.76(17) ?
C12 C13 C20 C21 . . . . 179.15(16) ?
C14 C13 C20 C21 . . . . -0.6(3) ?
C19 N2 C21 C16 . . . . -0.2(3) ?
Ni1 N2 C21 C16 . . . . 177.54(13) ?
C19 N2 C21 C20 . . . . -179.95(15) ?
Ni1 N2 C21 C20 . . . . -2.26(18) ?
C17 C16 C21 N2 . . . . 0.3(3) ?
C15 C16 C21 N2 . . . . 178.70(17) ?
C17 C16 C21 C20 . . . . -179.90(16) ?
C15 C16 C21 C20 . . . . -1.5(3) ?
N1 C20 C21 N2 . . . . 0.9(2) ?
C13 C20 C21 N2 . . . . -178.35(15) ?
N1 C20 C21 C16 . . . . -178.93(16) ?
C13 C20 C21 C16 . . . . 1.8(2) ?
